data_7244337
loop_
_publ_author_name
'Karmakar, Himadri'
'Anga, Srinivas'
'Panda, Tarun K.'
'Chandrasekhar, Vadapalli'

_publ_section_title
;
 Aluminium alkyl complexes supported by imino-phosphanamide ligand as
 precursors for catalytic guanylation reactions of carbodiimides
;
_journal_issue 8
_journal_name_full 'RSC Advances'
_journal_page_first 4501
_journal_page_last 4509
_journal_paper_doi 10.1039/D2RA00242F
_journal_volume 12
_journal_year 2022
_chemical_formula_moiety 'C39 H47 N4 P'
_chemical_formula_sum 'C39 H49 N4 P'
_chemical_formula_weight 604.79
_space_group_crystal_system triclinic
_space_group_IT_number 2
_space_group_name_Hall '-P 1'
_space_group_name_H-M_alt 'P -1'
_atom_sites_solution_hydrogens mixed
_atom_sites_solution_primary dual
_audit_creation_date 2021-11-17
_audit_creation_method
;
Olex2 1.5
(compiled 2021.08.20 svn.r13c46975 for OlexSys, GUI svn.r6394)
;
_audit_update_record
;
2021-11-24 deposited with the CCDC.	2022-01-17 downloaded from the CCDC.
;
_cell_angle_alpha 101.570(2)
_cell_angle_beta 100.081(2)
_cell_angle_gamma 111.127(2)
_cell_formula_units_Z 2
_cell_length_a 9.4611(2)
_cell_length_b 12.4141(3)
_cell_length_c 16.7883(4)
_cell_measurement_reflns_used 11807
_cell_measurement_temperature 249.99(10)
_cell_measurement_theta_max 28.6720
_cell_measurement_theta_min 2.9910
_cell_volume 1734.64(8)
_computing_cell_refinement 'CrysAlisPro 1.171.39.29d (Rigaku OD, 2017)'
_computing_data_collection 'CrysAlisPro 1.171.39.29d (Rigaku OD, 2017)'
_computing_data_reduction 'CrysAlisPro 1.171.39.29d (Rigaku OD, 2017)'
_computing_molecular_graphics 'Olex2 1.5 (Dolomanov et al., 2009)'
_computing_publication_material 'Olex2 1.5 (Dolomanov et al., 2009)'
_computing_structure_refinement 'SHELXL 2018/3 (Sheldrick, 2015)'
_computing_structure_solution 'SHELXT 2018/2 (Sheldrick, 2018)'
_diffrn_ambient_environment N~2~
_diffrn_ambient_temperature 249.99(10)
_diffrn_detector 'CCD plate'
_diffrn_measured_fraction_theta_full 0.998
_diffrn_measured_fraction_theta_max 0.875
_diffrn_measurement_details
;
List of Runs (angles in degrees, time in seconds):

  # Type    Start    End  Width  t~exp~   \w     \q     \k     \f   Frames
#--------------------------------------------------------------------------
  1  \w    -54.00  36.00   0.50   10.00    --    7.20 -38.00 150.00  180
  2  \w    -19.00  31.00   0.50   10.00    --    7.20 -57.00  30.00  100
  3  \w    -70.00  37.00   0.50   10.00    --    7.20 -57.00  60.00  214
  4  \w    -80.00 -54.00   0.50   10.00    --    7.20 -57.00  30.00   52
  5  \w    -87.00  17.00   0.50   10.00    --   -7.60 -57.00 120.00  208
  6  \w    -97.00  -7.00   0.50   10.00    --   -7.60 -57.00 -60.00  180
  7  \w    -62.00  20.00   0.50   10.00    --   -7.60 -82.00 -90.00  164
;
_diffrn_measurement_device 'four-circle diffractometer'
_diffrn_measurement_device_type 'XtaLAB AFC12 (RINC): Kappa single'
_diffrn_measurement_method '\w scans'
_diffrn_orient_matrix_type 'CrysAlisPro convention (1999,Acta A55,543-557)'
_diffrn_orient_matrix_UB_11 0.0481428000
_diffrn_orient_matrix_UB_12 0.0284175000
_diffrn_orient_matrix_UB_13 0.0421101000
_diffrn_orient_matrix_UB_21 -0.0183949000
_diffrn_orient_matrix_UB_22 -0.0571764000
_diffrn_orient_matrix_UB_23 0.0073680000
_diffrn_orient_matrix_UB_31 0.0656829000
_diffrn_orient_matrix_UB_32 -0.0035105000
_diffrn_orient_matrix_UB_33 -0.0133902000
_diffrn_radiation_monochromator graphite
_diffrn_radiation_probe x-ray
_diffrn_radiation_type 'Mo K\a'
_diffrn_radiation_wavelength 0.71073
_diffrn_reflns_av_R_equivalents 0.0378
_diffrn_reflns_av_unetI/netI 0.0364
_diffrn_reflns_Laue_measured_fraction_full 0.998
_diffrn_reflns_Laue_measured_fraction_max 0.875
_diffrn_reflns_limit_h_max 12
_diffrn_reflns_limit_h_min -12
_diffrn_reflns_limit_k_max 16
_diffrn_reflns_limit_k_min -16
_diffrn_reflns_limit_l_max 22
_diffrn_reflns_limit_l_min -20
_diffrn_reflns_number 27111
_diffrn_reflns_point_group_measured_fraction_full 0.998
_diffrn_reflns_point_group_measured_fraction_max 0.875
_diffrn_reflns_theta_full 25.242
_diffrn_reflns_theta_max 28.908
_diffrn_reflns_theta_min 2.617
_diffrn_source 'fine-focus sealed X-ray tube'
_diffrn_source_type 'Enhance (Mo) X-ray Source'
_exptl_absorpt_coefficient_mu 0.112
_exptl_absorpt_correction_T_max 1.00000
_exptl_absorpt_correction_T_min 0.76682
_exptl_absorpt_correction_type multi-scan
_exptl_absorpt_process_details
;
CrysAlisPro 1.171.39.29d (Rigaku Oxford Diffraction, 2017)
Empirical absorption correction using spherical harmonics,
 implemented in SCALE3 ABSPACK scaling algorithm.
;
_exptl_crystal_colour colorless
_exptl_crystal_density_diffrn 1.158
_exptl_crystal_description plate
_exptl_crystal_F_000 652
_exptl_crystal_size_max 0.26
_exptl_crystal_size_mid 0.24
_exptl_crystal_size_min 0.21
_refine_diff_density_max 0.451
_refine_diff_density_min -0.324
_refine_diff_density_rms 0.042
_refine_ls_extinction_method none
_refine_ls_goodness_of_fit_ref 1.084
_refine_ls_hydrogen_treatment mixed
_refine_ls_matrix_type full
_refine_ls_number_parameters 410
_refine_ls_number_reflns 8000
_refine_ls_number_restraints 0
_refine_ls_restrained_S_all 1.084
_refine_ls_R_factor_all 0.0571
_refine_ls_R_factor_gt 0.0461
_refine_ls_shift/su_max 0.001
_refine_ls_shift/su_mean 0.000
_refine_ls_structure_factor_coef Fsqd
_refine_ls_weighting_details 'w=1/[\s^2^(Fo^2^)+(0.0690P)^2^+0.3066P] where P=(Fo^2^+2Fc^2^)/3'
_refine_ls_weighting_scheme calc
_refine_ls_wR_factor_gt 0.1275
_refine_ls_wR_factor_ref 0.1344
_reflns_Friedel_coverage 0.000
_reflns_number_gt 6548
_reflns_number_total 8000
_reflns_threshold_expression 'I > 2\s(I)'
_cod_data_source_file d2ra00242f2.cif
_cod_data_source_block 1b
_cod_original_cell_volume 1734.64(7)
_cod_database_code 7244337
_shelx_shelxl_version_number 2018/3
_chemical_oxdiff_formula CHNP
_shelx_space_group_comment
;
The symmetry employed for this shelxl refinement is uniquely defined
by the following loop, which should always be used as a source of
symmetry information in preference to the above space-group names.
They are only intended as comments.
;
_olex2_refinement_description
;
1. Fixed Uiso
 At 1.2 times of:
  All C(H) groups, All N(H) groups
 At 1.5 times of:
  All C(H,H,H) groups
2.a Ternary CH refined with riding coordinates:
 C7(H7), C10(H10)
2.b Aromatic/amide H refined with riding coordinates:
 C35(H35), C3(H3), C20(H20), C39(H39), C18(H18), C4(H4), C5(H5), C27(H27),
 C29(H29), C36(H36), C37(H37), C38(H38), C14(H14), C15(H15)
2.c Idealised Me refined as rotating group:
 C8(H8A,H8B,H8C), C9(H9A,H9B,H9C), C33(H33A,H33B,H33C), C22(H22A,H22B,H22C),
 C11(H11A,H11B,H11C), C24(H24A,H24B,H24C), C23(H23A,H23B,H23C), C31(H31A,H31B,
 H31C), C32(H32A,H32B,H32C), C12(H12A,H12B,H12C)
;
_olex2_submission_special_instructions 'No special instructions were received'
_oxdiff_exptl_absorpt_empirical_details
;
Empirical correction (ABSPACK) includes:
- Absorption correction using spherical harmonics
- Frame scaling
;
_oxdiff_exptl_absorpt_empirical_full_max 1.492
_oxdiff_exptl_absorpt_empirical_full_min 0.601

loop_
_space_group_symop_operation_xyz
'x, y, z'
'-x, -y, -z'

loop_
_atom_site_label
_atom_site_type_symbol
_atom_site_fract_x
_atom_site_fract_y
_atom_site_fract_z
_atom_site_U_iso_or_equiv
_atom_site_adp_type
_atom_site_occupancy
_atom_site_site_symmetry_order
_atom_site_calc_flag
_atom_site_refinement_flags_posn
_atom_site_refinement_flags_adp
_atom_site_refinement_flags_occupancy
_atom_site_disorder_assembly
_atom_site_disorder_group
P1 P 0.64456(4) 0.34504(3) 0.21893(2) 0.02857(11) Uani 1 1 d . . . . .
N1 N 0.53924(13) 0.28518(10) 0.28602(7) 0.0293(2) Uani 1 1 d . . . . .
H1 H 0.5730(18) 0.3348(14) 0.3341(10) 0.035 Uiso 1 1 d . U . . .
N2 N 0.82531(14) 0.35347(11) 0.25977(7) 0.0350(3) Uani 1 1 d . . . . .
N4 N 1.03562(15) 0.30669(12) 0.22900(9) 0.0452(3) Uani 1 1 d . . . . .
N3 N 0.95096(16) 0.40171(12) 0.14908(9) 0.0450(3) Uani 1 1 d . . . . .
C1 C 0.50973(14) 0.16638(11) 0.29199(8) 0.0279(3) Uani 1 1 d . . . . .
C34 C 0.65785(15) 0.49728(11) 0.26399(8) 0.0305(3) Uani 1 1 d . . . . .
C2 C 0.40985(15) 0.06601(11) 0.22227(8) 0.0311(3) Uani 1 1 d . . . . .
C13 C 0.92484(17) 0.35404(12) 0.21570(9) 0.0357(3) Uani 1 1 d . . . . .
C7 C 0.32653(16) 0.07846(12) 0.14095(9) 0.0352(3) Uani 1 1 d . . . . .
H7 H 0.344792 0.163445 0.150248 0.042 Uiso 1 1 calc R U . . .
C6 C 0.57542(17) 0.14955(12) 0.36867(9) 0.0365(3) Uani 1 1 d . . . . .
C16 C 0.88858(17) 0.48257(13) 0.12275(9) 0.0381(3) Uani 1 1 d . . . . .
C21 C 0.77241(18) 0.44151(13) 0.04667(9) 0.0402(3) Uani 1 1 d . . . . .
C25 C 1.05048(17) 0.23628(13) 0.28543(10) 0.0396(3) Uani 1 1 d . . . . .
C35 C 0.56128(18) 0.53944(14) 0.21904(10) 0.0416(3) Uani 1 1 d . . . . .
H35 H 0.492259 0.490796 0.166712 0.050 Uiso 1 1 calc R U . . .
C3 C 0.38534(18) -0.04897(12) 0.22967(10) 0.0404(3) Uani 1 1 d . . . . .
H3 H 0.321440 -0.115835 0.183892 0.048 Uiso 1 1 calc R U . . .
C17 C 0.95333(18) 0.60274(14) 0.17236(10) 0.0427(3) Uani 1 1 d . . . . .
C20 C 0.71695(19) 0.52230(14) 0.02224(10) 0.0435(4) Uani 1 1 d . . . . .
H20 H 0.636833 0.495499 -0.027371 0.052 Uiso 1 1 calc R U . . .
C39 C 0.75999(19) 0.57217(13) 0.34210(10) 0.0436(4) Uani 1 1 d . . . . .
H39 H 0.825143 0.545551 0.373193 0.052 Uiso 1 1 calc R U . . .
C18 C 0.89531(19) 0.68064(14) 0.14449(11) 0.0454(4) Uani 1 1 d . . . . .
H18 H 0.936435 0.760722 0.176790 0.054 Uiso 1 1 calc R U . . .
C19 C 0.77770(19) 0.64238(14) 0.06981(11) 0.0444(4) Uani 1 1 d . . . . .
C30 C 0.94240(18) 0.11625(14) 0.26485(10) 0.0423(3) Uani 1 1 d . . . . .
C4 C 0.4532(2) -0.06601(13) 0.30292(11) 0.0464(4) Uani 1 1 d . . . . .
H4 H 0.437043 -0.143376 0.305969 0.056 Uiso 1 1 calc R U . . .
C5 C 0.54548(19) 0.03249(14) 0.37176(10) 0.0456(4) Uani 1 1 d . . . . .
H5 H 0.588768 0.020276 0.421538 0.055 Uiso 1 1 calc R U . . .
C26 C 1.18191(19) 0.28636(15) 0.35491(11) 0.0470(4) Uani 1 1 d . . . . .
C27 C 1.2086(2) 0.21173(17) 0.40132(12) 0.0537(4) Uani 1 1 d . . . . .
H27 H 1.296898 0.243625 0.447346 0.064 Uiso 1 1 calc R U . . .
C29 C 0.9738(2) 0.04629(15) 0.31448(12) 0.0487(4) Uani 1 1 d . . . . .
H29 H 0.902464 -0.033351 0.302479 0.058 Uiso 1 1 calc R U . . .
C10 C 0.6763(2) 0.25484(14) 0.44761(10) 0.0498(4) Uani 1 1 d . . . . .
H10 H 0.654837 0.324495 0.440717 0.060 Uiso 1 1 calc R U . . .
C36 C 0.5671(2) 0.65350(16) 0.25167(13) 0.0562(5) Uani 1 1 d . . . . .
H36 H 0.501569 0.680482 0.221258 0.067 Uiso 1 1 calc R U . . .
C8 C 0.3927(2) 0.04403(15) 0.06796(10) 0.0506(4) Uani 1 1 d . . . . .
H8A H 0.503067 0.094593 0.082004 0.076 Uiso 1 1 calc R U . . .
H8B H 0.338958 0.054569 0.018011 0.076 Uiso 1 1 calc R U . . .
H8C H 0.377781 -0.038737 0.057929 0.076 Uiso 1 1 calc R U . . .
C28 C 1.1082(2) 0.09131(17) 0.38149(12) 0.0526(4) Uani 1 1 d . . . . .
C37 C 0.6691(2) 0.72655(15) 0.32853(13) 0.0587(5) Uani 1 1 d . . . . .
H37 H 0.673246 0.803100 0.349929 0.070 Uiso 1 1 calc R U . . .
C9 C 0.1487(2) 0.00453(18) 0.11778(12) 0.0586(5) Uani 1 1 d . . . . .
H9A H 0.126552 -0.079817 0.101871 0.088 Uiso 1 1 calc R U . . .
H9B H 0.098046 0.023850 0.071358 0.088 Uiso 1 1 calc R U . . .
H9C H 0.109876 0.023136 0.165551 0.088 Uiso 1 1 calc R U . . .
C38 C 0.7655(2) 0.68627(15) 0.37404(12) 0.0590(5) Uani 1 1 d . . . . .
H38 H 0.834356 0.735653 0.426235 0.071 Uiso 1 1 calc R U . . .
C33 C 0.7999(2) 0.06426(17) 0.19072(12) 0.0595(5) Uani 1 1 d . . . . .
H33A H 0.725186 0.095987 0.203626 0.089 Uiso 1 1 calc R U . . .
H33B H 0.753033 -0.021906 0.178655 0.089 Uiso 1 1 calc R U . . .
H33C H 0.830160 0.085402 0.142397 0.089 Uiso 1 1 calc R U . . .
C22 C 1.0824(2) 0.64565(17) 0.25281(12) 0.0618(5) Uani 1 1 d . . . . .
H22A H 1.114600 0.730395 0.277569 0.093 Uiso 1 1 calc R U . . .
H22B H 1.170586 0.631311 0.240581 0.093 Uiso 1 1 calc R U . . .
H22C H 1.044510 0.602629 0.291614 0.093 Uiso 1 1 calc R U . . .
C11 C 0.6363(3) 0.23045(19) 0.52913(12) 0.0654(5) Uani 1 1 d . . . . .
H11A H 0.672451 0.171702 0.542872 0.098 Uiso 1 1 calc R U . . .
H11B H 0.524441 0.200463 0.520792 0.098 Uiso 1 1 calc R U . . .
H11C H 0.687142 0.303973 0.574536 0.098 Uiso 1 1 calc R U . . .
C14 C 1.0754(3) 0.3838(2) 0.12358(15) 0.0675(6) Uani 1 1 d . . . . .
H14 H 1.115544 0.408087 0.080288 0.081 Uiso 1 1 calc R U . . .
C24 C 0.7109(3) 0.31318(16) -0.00777(12) 0.0616(5) Uani 1 1 d . . . . .
H24A H 0.796671 0.296863 -0.021795 0.092 Uiso 1 1 calc R U . . .
H24B H 0.635727 0.301784 -0.058650 0.092 Uiso 1 1 calc R U . . .
H24C H 0.661066 0.259192 0.022469 0.092 Uiso 1 1 calc R U . . .
C15 C 1.1264(2) 0.32584(19) 0.17223(14) 0.0655(6) Uani 1 1 d . . . . .
H15 H 1.208498 0.302209 0.168897 0.079 Uiso 1 1 calc R U . . .
C23 C 0.7187(3) 0.72926(18) 0.04018(15) 0.0685(5) Uani 1 1 d . . . . .
H23A H 0.802522 0.790273 0.028555 0.103 Uiso 1 1 calc R U . . .
H23B H 0.682489 0.766339 0.083382 0.103 Uiso 1 1 calc R U . . .
H23C H 0.633389 0.686457 -0.010261 0.103 Uiso 1 1 calc R U . . .
C31 C 1.2924(2) 0.41851(17) 0.37952(16) 0.0725(6) Uani 1 1 d . . . . .
H31A H 1.347374 0.433249 0.337207 0.109 Uiso 1 1 calc R U . . .
H31B H 1.366957 0.439246 0.432880 0.109 Uiso 1 1 calc R U . . .
H31C H 1.232887 0.466762 0.384083 0.109 Uiso 1 1 calc R U . . .
C32 C 1.1466(3) 0.0104(2) 0.43009(16) 0.0781(6) Uani 1 1 d . . . . .
H32A H 1.234964 -0.002535 0.416897 0.117 Uiso 1 1 calc R U . . .
H32B H 1.057250 -0.065564 0.414604 0.117 Uiso 1 1 calc R U . . .
H32C H 1.171883 0.048074 0.489580 0.117 Uiso 1 1 calc R U . . .
C12 C 0.8480(3) 0.2886(3) 0.45670(15) 0.1049(11) Uani 1 1 d . . . . .
H12A H 0.908066 0.357214 0.505195 0.157 Uiso 1 1 calc R U . . .
H12B H 0.873337 0.308300 0.407035 0.157 Uiso 1 1 calc R U . . .
H12C H 0.872968 0.222099 0.463717 0.157 Uiso 1 1 calc R U . . .

loop_
_atom_site_aniso_label
_atom_site_aniso_U_11
_atom_site_aniso_U_22
_atom_site_aniso_U_33
_atom_site_aniso_U_23
_atom_site_aniso_U_13
_atom_site_aniso_U_12
P1 0.03189(19) 0.02682(18) 0.02910(18) 0.01076(13) 0.01042(13) 0.01193(14)
N1 0.0350(6) 0.0248(5) 0.0290(6) 0.0083(4) 0.0115(4) 0.0117(4)
N2 0.0363(6) 0.0380(6) 0.0402(6) 0.0174(5) 0.0161(5) 0.0202(5)
N4 0.0435(7) 0.0538(8) 0.0626(8) 0.0335(7) 0.0295(6) 0.0313(6)
N3 0.0493(7) 0.0535(8) 0.0569(8) 0.0338(7) 0.0319(6) 0.0310(6)
C1 0.0276(6) 0.0264(6) 0.0325(6) 0.0114(5) 0.0111(5) 0.0110(5)
C34 0.0302(6) 0.0287(6) 0.0362(7) 0.0142(5) 0.0119(5) 0.0120(5)
C2 0.0312(7) 0.0304(6) 0.0326(7) 0.0094(5) 0.0101(5) 0.0129(5)
C13 0.0362(7) 0.0351(7) 0.0436(8) 0.0176(6) 0.0157(6) 0.0176(6)
C7 0.0366(7) 0.0320(7) 0.0326(7) 0.0060(5) 0.0056(5) 0.0127(6)
C6 0.0378(7) 0.0325(7) 0.0366(7) 0.0135(6) 0.0051(6) 0.0119(6)
C16 0.0420(8) 0.0382(7) 0.0451(8) 0.0233(6) 0.0222(6) 0.0181(6)
C21 0.0480(8) 0.0380(7) 0.0408(8) 0.0174(6) 0.0218(7) 0.0167(6)
C25 0.0395(8) 0.0424(8) 0.0524(9) 0.0221(7) 0.0211(7) 0.0256(6)
C35 0.0443(8) 0.0439(8) 0.0434(8) 0.0175(7) 0.0107(6) 0.0236(7)
C3 0.0424(8) 0.0275(7) 0.0452(8) 0.0063(6) 0.0089(6) 0.0111(6)
C17 0.0387(8) 0.0415(8) 0.0471(8) 0.0199(7) 0.0158(6) 0.0099(6)
C20 0.0483(9) 0.0464(8) 0.0395(8) 0.0203(7) 0.0156(7) 0.0177(7)
C39 0.0442(8) 0.0356(7) 0.0470(8) 0.0076(6) 0.0037(7) 0.0181(6)
C18 0.0491(9) 0.0316(7) 0.0557(9) 0.0165(7) 0.0226(7) 0.0108(6)
C19 0.0477(9) 0.0424(8) 0.0557(9) 0.0283(7) 0.0248(7) 0.0200(7)
C30 0.0423(8) 0.0431(8) 0.0489(9) 0.0143(7) 0.0171(7) 0.0230(7)
C4 0.0537(9) 0.0289(7) 0.0585(10) 0.0191(7) 0.0124(8) 0.0169(7)
C5 0.0514(9) 0.0379(8) 0.0472(9) 0.0218(7) 0.0045(7) 0.0169(7)
C26 0.0387(8) 0.0458(9) 0.0626(10) 0.0173(8) 0.0169(7) 0.0218(7)
C27 0.0454(9) 0.0645(11) 0.0586(10) 0.0223(9) 0.0113(8) 0.0296(8)
C29 0.0509(9) 0.0400(8) 0.0658(11) 0.0221(8) 0.0254(8) 0.0225(7)
C10 0.0582(10) 0.0372(8) 0.0400(8) 0.0153(6) -0.0054(7) 0.0104(7)
C36 0.0659(11) 0.0527(10) 0.0730(12) 0.0303(9) 0.0239(10) 0.0412(9)
C8 0.0652(11) 0.0488(9) 0.0365(8) 0.0090(7) 0.0162(7) 0.0225(8)
C28 0.0580(10) 0.0632(11) 0.0628(11) 0.0343(9) 0.0286(9) 0.0398(9)
C37 0.0686(12) 0.0362(8) 0.0784(13) 0.0129(8) 0.0267(10) 0.0280(8)
C9 0.0392(9) 0.0681(12) 0.0579(11) 0.0174(9) 0.0028(8) 0.0153(8)
C38 0.0607(11) 0.0387(9) 0.0609(11) -0.0036(8) 0.0060(9) 0.0162(8)
C33 0.0543(10) 0.0545(10) 0.0633(11) 0.0088(9) 0.0065(9) 0.0238(8)
C22 0.0480(10) 0.0586(11) 0.0611(11) 0.0191(9) 0.0031(8) 0.0065(8)
C11 0.0682(13) 0.0730(13) 0.0443(10) 0.0103(9) 0.0115(9) 0.0223(10)
C14 0.0764(13) 0.0869(14) 0.0918(15) 0.0586(12) 0.0633(12) 0.0559(12)
C24 0.0809(13) 0.0471(10) 0.0530(10) 0.0075(8) 0.0213(9) 0.0241(9)
C15 0.0659(12) 0.0843(14) 0.0971(15) 0.0582(12) 0.0584(12) 0.0535(11)
C23 0.0724(13) 0.0554(11) 0.0928(15) 0.0388(11) 0.0216(11) 0.0340(10)
C31 0.0540(11) 0.0505(11) 0.1010(17) 0.0166(11) 0.0102(11) 0.0159(9)
C32 0.0857(15) 0.0893(16) 0.0964(16) 0.0594(14) 0.0337(13) 0.0557(13)
C12 0.0505(12) 0.142(2) 0.0561(13) -0.0029(14) 0.0070(10) -0.0147(13)

loop_
_atom_type_symbol
_atom_type_description
_atom_type_scat_dispersion_real
_atom_type_scat_dispersion_imag
_atom_type_scat_source
C C 0.0033 0.0016 'International Tables Vol C Tables 4.2.6.8 and 6.1.1.4'
H H 0.0000 0.0000 'International Tables Vol C Tables 4.2.6.8 and 6.1.1.4'
N N 0.0061 0.0033 'International Tables Vol C Tables 4.2.6.8 and 6.1.1.4'
P P 0.1023 0.0942 'International Tables Vol C Tables 4.2.6.8 and 6.1.1.4'

loop_
_geom_angle_atom_site_label_1
_geom_angle_atom_site_label_2
_geom_angle_atom_site_label_3
_geom_angle
_geom_angle_site_symmetry_1
_geom_angle_site_symmetry_3
_geom_angle_publ_flag
N1 P1 C34 93.10(6) . . ?
N2 P1 N1 102.91(6) . . ?
N2 P1 C34 104.11(6) . . ?
P1 N1 H1 110.1(11) . . ?
C1 N1 P1 121.78(9) . . ?
C1 N1 H1 110.8(11) . . ?
C13 N2 P1 122.98(10) . . ?
C13 N4 C25 127.44(12) . . ?
C13 N4 C15 110.05(13) . . ?
C15 N4 C25 122.21(13) . . ?
C13 N3 C16 125.65(12) . . ?
C13 N3 C14 109.87(13) . . ?
C14 N3 C16 122.89(13) . . ?
C2 C1 N1 119.58(11) . . ?
C2 C1 C6 120.40(12) . . ?
C6 C1 N1 119.97(11) . . ?
C35 C34 P1 119.12(11) . . ?
C39 C34 P1 122.49(11) . . ?
C39 C34 C35 118.39(13) . . ?
C1 C2 C7 122.65(12) . . ?
C3 C2 C1 118.18(12) . . ?
C3 C2 C7 119.16(12) . . ?
N2 C13 N4 125.01(13) . . ?
N2 C13 N3 130.67(13) . . ?
N4 C13 N3 104.30(12) . . ?
C2 C7 H7 107.6 . . ?
C2 C7 C8 111.75(12) . . ?
C2 C7 C9 111.57(13) . . ?
C8 C7 H7 107.6 . . ?
C8 C7 C9 110.41(13) . . ?
C9 C7 H7 107.6 . . ?
C1 C6 C10 122.48(12) . . ?
C5 C6 C1 118.29(13) . . ?
C5 C6 C10 119.22(13) . . ?
C21 C16 N3 119.48(14) . . ?
C21 C16 C17 121.86(14) . . ?
C17 C16 N3 118.56(14) . . ?
C16 C21 C24 120.73(15) . . ?
C20 C21 C16 118.09(14) . . ?
C20 C21 C24 121.18(15) . . ?
C30 C25 N4 119.43(14) . . ?
C26 C25 N4 118.37(14) . . ?
C26 C25 C30 121.88(14) . . ?
C34 C35 H35 119.7 . . ?
C36 C35 C34 120.60(15) . . ?
C36 C35 H35 119.7 . . ?
C2 C3 H3 119.1 . . ?
C4 C3 C2 121.76(13) . . ?
C4 C3 H3 119.1 . . ?
C16 C17 C22 120.77(15) . . ?
C18 C17 C16 117.81(15) . . ?
C18 C17 C22 121.42(15) . . ?
C21 C20 H20 119.1 . . ?
C21 C20 C19 121.85(15) . . ?
C19 C20 H20 119.1 . . ?
C34 C39 H39 119.7 . . ?
C38 C39 C34 120.61(15) . . ?
C38 C39 H39 119.7 . . ?
C17 C18 H18 119.0 . . ?
C19 C18 C17 121.90(15) . . ?
C19 C18 H18 119.0 . . ?
C20 C19 C23 120.67(16) . . ?
C18 C19 C20 118.45(14) . . ?
C18 C19 C23 120.87(16) . . ?
C25 C30 C33 121.24(15) . . ?
C29 C30 C25 117.55(15) . . ?
C29 C30 C33 121.19(15) . . ?
C3 C4 H4 120.2 . . ?
C3 C4 C5 119.53(13) . . ?
C5 C4 H4 120.2 . . ?
C6 C5 H5 119.1 . . ?
C4 C5 C6 121.73(14) . . ?
C4 C5 H5 119.1 . . ?
C25 C26 C31 121.24(16) . . ?
C27 C26 C25 117.96(15) . . ?
C27 C26 C31 120.81(17) . . ?
C26 C27 H27 118.9 . . ?
C28 C27 C26 122.19(17) . . ?
C28 C27 H27 118.9 . . ?
C30 C29 H29 118.9 . . ?
C30 C29 C28 122.16(15) . . ?
C28 C29 H29 118.9 . . ?
C6 C10 H10 107.4 . . ?
C6 C10 C11 113.00(14) . . ?
C11 C10 H10 107.4 . . ?
C12 C10 C6 111.47(17) . . ?
C12 C10 H10 107.4 . . ?
C12 C10 C11 109.87(16) . . ?
C35 C36 H36 119.8 . . ?
C37 C36 C35 120.33(16) . . ?
C37 C36 H36 119.8 . . ?
C7 C8 H8A 109.5 . . ?
C7 C8 H8B 109.5 . . ?
C7 C8 H8C 109.5 . . ?
H8A C8 H8B 109.5 . . ?
H8A C8 H8C 109.5 . . ?
H8B C8 H8C 109.5 . . ?
C27 C28 C29 118.12(15) . . ?
C27 C28 C32 120.73(18) . . ?
C29 C28 C32 121.13(18) . . ?
C36 C37 H37 120.1 . . ?
C36 C37 C38 119.90(15) . . ?
C38 C37 H37 120.1 . . ?
C7 C9 H9A 109.5 . . ?
C7 C9 H9B 109.5 . . ?
C7 C9 H9C 109.5 . . ?
H9A C9 H9B 109.5 . . ?
H9A C9 H9C 109.5 . . ?
H9B C9 H9C 109.5 . . ?
C39 C38 H38 119.9 . . ?
C37 C38 C39 120.18(17) . . ?
C37 C38 H38 119.9 . . ?
C30 C33 H33A 109.5 . . ?
C30 C33 H33B 109.5 . . ?
C30 C33 H33C 109.5 . . ?
H33A C33 H33B 109.5 . . ?
H33A C33 H33C 109.5 . . ?
H33B C33 H33C 109.5 . . ?
C17 C22 H22A 109.5 . . ?
C17 C22 H22B 109.5 . . ?
C17 C22 H22C 109.5 . . ?
H22A C22 H22B 109.5 . . ?
H22A C22 H22C 109.5 . . ?
H22B C22 H22C 109.5 . . ?
C10 C11 H11A 109.5 . . ?
C10 C11 H11B 109.5 . . ?
C10 C11 H11C 109.5 . . ?
H11A C11 H11B 109.5 . . ?
H11A C11 H11C 109.5 . . ?
H11B C11 H11C 109.5 . . ?
N3 C14 H14 126.1 . . ?
C15 C14 N3 107.73(15) . . ?
C15 C14 H14 126.1 . . ?
C21 C24 H24A 109.5 . . ?
C21 C24 H24B 109.5 . . ?
C21 C24 H24C 109.5 . . ?
H24A C24 H24B 109.5 . . ?
H24A C24 H24C 109.5 . . ?
H24B C24 H24C 109.5 . . ?
N4 C15 H15 126.0 . . ?
C14 C15 N4 108.05(15) . . ?
C14 C15 H15 126.0 . . ?
C19 C23 H23A 109.5 . . ?
C19 C23 H23B 109.5 . . ?
C19 C23 H23C 109.5 . . ?
H23A C23 H23B 109.5 . . ?
H23A C23 H23C 109.5 . . ?
H23B C23 H23C 109.5 . . ?
C26 C31 H31A 109.5 . . ?
C26 C31 H31B 109.5 . . ?
C26 C31 H31C 109.5 . . ?
H31A C31 H31B 109.5 . . ?
H31A C31 H31C 109.5 . . ?
H31B C31 H31C 109.5 . . ?
C28 C32 H32A 109.5 . . ?
C28 C32 H32B 109.5 . . ?
C28 C32 H32C 109.5 . . ?
H32A C32 H32B 109.5 . . ?
H32A C32 H32C 109.5 . . ?
H32B C32 H32C 109.5 . . ?
C10 C12 H12A 109.5 . . ?
C10 C12 H12B 109.5 . . ?
C10 C12 H12C 109.5 . . ?
H12A C12 H12B 109.5 . . ?
H12A C12 H12C 109.5 . . ?
H12B C12 H12C 109.5 . . ?

loop_
_geom_bond_atom_site_label_1
_geom_bond_atom_site_label_2
_geom_bond_distance
_geom_bond_site_symmetry_2
_geom_bond_publ_flag
P1 N1 1.7346(11) . ?
P1 N2 1.6844(12) . ?
P1 C34 1.8390(13) . ?
N1 H1 0.838(16) . ?
N1 C1 1.4266(16) . ?
N2 C13 1.2944(18) . ?
N4 C13 1.3815(18) . ?
N4 C25 1.4336(19) . ?
N4 C15 1.390(2) . ?
N3 C13 1.3853(18) . ?
N3 C16 1.4370(19) . ?
N3 C14 1.395(2) . ?
C1 C2 1.4123(18) . ?
C1 C6 1.4172(19) . ?
C34 C35 1.3929(19) . ?
C34 C39 1.392(2) . ?
C2 C7 1.5182(19) . ?
C2 C3 1.3961(19) . ?
C7 H7 0.9800 . ?
C7 C8 1.526(2) . ?
C7 C9 1.529(2) . ?
C6 C5 1.390(2) . ?
C6 C10 1.529(2) . ?
C16 C21 1.394(2) . ?
C16 C17 1.400(2) . ?
C21 C20 1.385(2) . ?
C21 C24 1.508(2) . ?
C25 C30 1.399(2) . ?
C25 C26 1.392(2) . ?
C35 H35 0.9300 . ?
C35 C36 1.389(2) . ?
C3 H3 0.9300 . ?
C3 C4 1.377(2) . ?
C17 C18 1.389(2) . ?
C17 C22 1.505(2) . ?
C20 H20 0.9300 . ?
C20 C19 1.391(2) . ?
C39 H39 0.9300 . ?
C39 C38 1.389(2) . ?
C18 H18 0.9300 . ?
C18 C19 1.388(2) . ?
C19 C23 1.508(2) . ?
C30 C29 1.388(2) . ?
C30 C33 1.499(2) . ?
C4 H4 0.9300 . ?
C4 C5 1.380(2) . ?
C5 H5 0.9300 . ?
C26 C27 1.385(2) . ?
C26 C31 1.515(2) . ?
C27 H27 0.9300 . ?
C27 C28 1.383(3) . ?
C29 H29 0.9300 . ?
C29 C28 1.389(3) . ?
C10 H10 0.9800 . ?
C10 C11 1.540(2) . ?
C10 C12 1.496(3) . ?
C36 H36 0.9300 . ?
C36 C37 1.372(3) . ?
C8 H8A 0.9600 . ?
C8 H8B 0.9600 . ?
C8 H8C 0.9600 . ?
C28 C32 1.515(2) . ?
C37 H37 0.9300 . ?
C37 C38 1.380(3) . ?
C9 H9A 0.9600 . ?
C9 H9B 0.9600 . ?
C9 H9C 0.9600 . ?
C38 H38 0.9300 . ?
C33 H33A 0.9600 . ?
C33 H33B 0.9600 . ?
C33 H33C 0.9600 . ?
C22 H22A 0.9600 . ?
C22 H22B 0.9600 . ?
C22 H22C 0.9600 . ?
C11 H11A 0.9600 . ?
C11 H11B 0.9600 . ?
C11 H11C 0.9600 . ?
C14 H14 0.9300 . ?
C14 C15 1.329(3) . ?
C24 H24A 0.9600 . ?
C24 H24B 0.9600 . ?
C24 H24C 0.9600 . ?
C15 H15 0.9300 . ?
C23 H23A 0.9600 . ?
C23 H23B 0.9600 . ?
C23 H23C 0.9600 . ?
C31 H31A 0.9600 . ?
C31 H31B 0.9600 . ?
C31 H31C 0.9600 . ?
C32 H32A 0.9600 . ?
C32 H32B 0.9600 . ?
C32 H32C 0.9600 . ?
C12 H12A 0.9600 . ?
C12 H12B 0.9600 . ?
C12 H12C 0.9600 . ?

loop_
_geom_torsion_atom_site_label_1
_geom_torsion_atom_site_label_2
_geom_torsion_atom_site_label_3
_geom_torsion_atom_site_label_4
_geom_torsion
_geom_torsion_site_symmetry_1
_geom_torsion_site_symmetry_2
_geom_torsion_site_symmetry_3
_geom_torsion_site_symmetry_4
_geom_torsion_publ_flag
P1 N1 C1 C2 -67.29(15) . . . . ?
P1 N1 C1 C6 115.23(12) . . . . ?
P1 N2 C13 N4 -148.51(13) . . . . ?
P1 N2 C13 N3 33.5(2) . . . . ?
P1 C34 C35 C36 179.30(13) . . . . ?
P1 C34 C39 C38 -179.57(13) . . . . ?
N1 P1 N2 C13 155.90(11) . . . . ?
N1 P1 C34 C35 -103.83(12) . . . . ?
N1 P1 C34 C39 75.48(13) . . . . ?
N1 C1 C2 C7 -2.18(19) . . . . ?
N1 C1 C2 C3 179.00(12) . . . . ?
N1 C1 C6 C5 -179.28(13) . . . . ?
N1 C1 C6 C10 1.2(2) . . . . ?
N2 P1 N1 C1 -64.94(11) . . . . ?
N2 P1 C34 C35 152.03(11) . . . . ?
N2 P1 C34 C39 -28.66(13) . . . . ?
N4 C25 C30 C29 170.85(13) . . . . ?
N4 C25 C30 C33 -7.8(2) . . . . ?
N4 C25 C26 C27 -169.85(14) . . . . ?
N4 C25 C26 C31 10.4(2) . . . . ?
N3 C16 C21 C20 -178.73(13) . . . . ?
N3 C16 C21 C24 0.5(2) . . . . ?
N3 C16 C17 C18 177.86(13) . . . . ?
N3 C16 C17 C22 -1.7(2) . . . . ?
N3 C14 C15 N4 -0.2(3) . . . . ?
C1 C2 C7 C8 110.82(15) . . . . ?
C1 C2 C7 C9 -125.02(15) . . . . ?
C1 C2 C3 C4 1.2(2) . . . . ?
C1 C6 C5 C4 -0.6(2) . . . . ?
C1 C6 C10 C11 137.18(16) . . . . ?
C1 C6 C10 C12 -98.5(2) . . . . ?
C34 P1 N1 C1 -170.18(11) . . . . ?
C34 P1 N2 C13 -107.51(12) . . . . ?
C34 C35 C36 C37 0.4(3) . . . . ?
C34 C39 C38 C37 0.2(3) . . . . ?
C2 C1 C6 C5 3.3(2) . . . . ?
C2 C1 C6 C10 -176.30(14) . . . . ?
C2 C3 C4 C5 1.4(2) . . . . ?
C13 N4 C25 C30 73.7(2) . . . . ?
C13 N4 C25 C26 -112.69(18) . . . . ?
C13 N4 C15 C14 -0.1(2) . . . . ?
C13 N3 C16 C21 -109.62(18) . . . . ?
C13 N3 C16 C17 74.0(2) . . . . ?
C13 N3 C14 C15 0.3(2) . . . . ?
C7 C2 C3 C4 -177.66(14) . . . . ?
C6 C1 C2 C7 175.29(12) . . . . ?
C6 C1 C2 C3 -3.53(19) . . . . ?
C16 N3 C13 N2 12.0(3) . . . . ?
C16 N3 C13 N4 -166.29(15) . . . . ?
C16 N3 C14 C15 166.72(18) . . . . ?
C16 C21 C20 C19 2.2(2) . . . . ?
C16 C17 C18 C19 -0.4(2) . . . . ?
C21 C16 C17 C18 1.6(2) . . . . ?
C21 C16 C17 C22 -177.96(15) . . . . ?
C21 C20 C19 C18 -1.1(2) . . . . ?
C21 C20 C19 C23 177.99(15) . . . . ?
C25 N4 C13 N2 8.2(3) . . . . ?
C25 N4 C13 N3 -173.45(15) . . . . ?
C25 N4 C15 C14 174.03(18) . . . . ?
C25 C30 C29 C28 -1.1(2) . . . . ?
C25 C26 C27 C28 -1.1(3) . . . . ?
C35 C34 C39 C38 -0.3(2) . . . . ?
C35 C36 C37 C38 -0.5(3) . . . . ?
C3 C2 C7 C8 -70.37(17) . . . . ?
C3 C2 C7 C9 53.79(18) . . . . ?
C3 C4 C5 C6 -1.7(3) . . . . ?
C17 C16 C21 C20 -2.5(2) . . . . ?
C17 C16 C21 C24 176.73(14) . . . . ?
C17 C18 C19 C20 0.2(2) . . . . ?
C17 C18 C19 C23 -178.94(16) . . . . ?
C39 C34 C35 C36 0.0(2) . . . . ?
C30 C25 C26 C27 3.6(2) . . . . ?
C30 C25 C26 C31 -176.17(16) . . . . ?
C30 C29 C28 C27 3.5(3) . . . . ?
C30 C29 C28 C32 -174.83(17) . . . . ?
C5 C6 C10 C11 -42.4(2) . . . . ?
C5 C6 C10 C12 82.0(2) . . . . ?
C26 C25 C30 C29 -2.5(2) . . . . ?
C26 C25 C30 C33 178.89(15) . . . . ?
C26 C27 C28 C29 -2.3(3) . . . . ?
C26 C27 C28 C32 175.97(17) . . . . ?
C10 C6 C5 C4 178.94(16) . . . . ?
C36 C37 C38 C39 0.2(3) . . . . ?
C33 C30 C29 C28 177.50(16) . . . . ?
C22 C17 C18 C19 179.13(15) . . . . ?
C14 N3 C13 N2 177.88(17) . . . . ?
C14 N3 C13 N4 -0.38(19) . . . . ?
C14 N3 C16 C21 86.2(2) . . . . ?
C14 N3 C16 C17 -90.2(2) . . . . ?
C24 C21 C20 C19 -176.95(15) . . . . ?
C15 N4 C13 N2 -178.11(16) . . . . ?
C15 N4 C13 N3 0.29(19) . . . . ?
C15 N4 C25 C30 -99.3(2) . . . . ?
C15 N4 C25 C26 74.3(2) . . . . ?
C31 C26 C27 C28 178.67(18) . . . . ?
